data_4338187
loop_
_publ_author_name
'Bette, Sebastian'
'Dinnebier, Robert E.'
'Freyer, Daniela'

_publ_section_title
;
 Ni3Cl2.1(OH)3.9&#x00B7;4H2O, the Ni Analogue to Mg3Cl2(OH)4&#x00B7;4H2O.
;
_journal_issue 9
_journal_name_full 'Inorganic chemistry'
_journal_page_first 4316
_journal_page_last 4324
_journal_paper_doi 10.1021/ic500251x
_journal_volume 53
_journal_year 2014
_chemical_formula_moiety 'Cl2.1 H11.9 Ni3 O7.9'
_chemical_formula_sum 'Cl2.1 H11.9 Ni3 O7.9'
_chemical_formula_weight 388.909
_chemical_name_common 'Ni 1.95-1.05-4; 1.95 Ni(OH)2 1.05NiCl2 4H2O'
_space_group_IT_number 12
_symmetry_Int_Tables_number 12
_symmetry_space_group_name_Hall '-C 2y'
_symmetry_space_group_name_H-M 'C 1 2/m 1'
_audit_creation_method TOPAS
_cell_angle_alpha 90
_cell_angle_beta 101.5675(23)
_cell_angle_gamma 90
_cell_formula_units_Z 2
_cell_length_a 14.95746(39)
_cell_length_b 3.14125(11)
_cell_length_c 10.48180(49)
_cell_measurement_temperature 295
_cell_volume 482.49(3)
_diffrn_ambient_temperature 295
_diffrn_detector
; 
 Mythen Dectris 1 K  
;
_diffrn_radiation_monochromator 'Johannson Ge(111) primary beam monochromator'
_diffrn_radiation_probe x-ray
_diffrn_radiation_type 'Mo K\a'
_diffrn_radiation_wavelength 0.70930
_diffrn_source_type Mo-tube
_exptl_absorpt_process_details
;   
 ?
;
_exptl_crystal_colour green
_exptl_crystal_density_diffrn 2.67
_exptl_crystal_description 'microcrystalline powder'
_pd_calc_method 'Rietveld Refinement'
_pd_instr_location
; 
'Stoe Stadi P, Debye-Scherrer mode, MPI-FKF, Stuttgart, Germany'
;
_pd_meas_2theta_range_inc 0.012
_pd_meas_2theta_range_max 60.0
_pd_meas_2theta_range_min 2.0
_pd_meas_scan_method step
_pd_proc_2theta_range_inc 0.012
_pd_proc_2theta_range_max 60.0
_pd_proc_2theta_range_min 2.0
_pd_proc_info_data_reduction binning
_pd_proc_info_excluded_regions
;
 ?
;
_pd_proc_ls_background_function
;   
'Chebyshev polynomial'
;
_pd_proc_ls_peak_cutoff 0.00100
_pd_proc_ls_profile_function
;
 Fundamental parameters
;
_pd_proc_ls_prof_R_factor 0.0215
_pd_proc_ls_prof_wR_expected 0.0023
_pd_proc_ls_prof_wR_factor 0.0276
_pd_spec_mounting
; 
'0.5 mm glass capillary'
;
_pd_spec_mount_mode transmission
_pd_spec_shape cylinder
_refine_ls_number_parameters 56
_refine_ls_R_Fsqd_factor 0.0073
_cod_data_source_file ic500251x_si_001.cif
_cod_data_source_block Ni214
_cod_depositor_comments
;
The following automatic conversions were performed:

'_diffrn_radiation_probe' value 'X-ray' changed to 'x-ray' according
to
/usr/data/users/saulius/crontab/automatic-downloads/rss-feeds/ACS/lib/dictionaries/cif_core.dic
dictionary named 'cif_core.dic' version 2.4.2 from 2011-04-26.

Automatic conversion script
Id: cif_fix_values 2281 2013-09-26 08:29:07Z andrius 

 Adding full bibliography for 4338187.cif.
;
_cod_original_cell_volume 482.486(31)
_cod_database_code 4338187

loop_
_symmetry_equiv_pos_site_id
_symmetry_equiv_pos_as_xyz
1 '-x, -y, -z'
2 '-x, y, -z'
3 '-x+1/2, -y+1/2, -z'
4 '-x+1/2, y+1/2, -z'
5 'x, -y, z'
6 'x, y, z'
7 'x+1/2, -y+1/2, z'
8 'x+1/2, y+1/2, z'

loop_
_atom_site_label
_atom_site_type_symbol
_atom_site_symmetry_multiplicity
_atom_site_Wyckoff_symbol
_atom_site_fract_x
_atom_site_fract_y
_atom_site_fract_z
_atom_site_occupancy
_atom_site_B_iso_or_equiv
Ni1 Ni 4 i 0.10445(13) 0 0.32596(17) 1 1.070(52)
Ni2 Ni 2 a 0.5 0 0.5 1 1.070(52)
O4 O 4 i 0.75130(38) 0 0.72479(54) 0.515(11) 4.16(20)
Cl4 Cl 4 i 0.75130(38) 0 0.72479(54) 0.485(11) 4.16(20)
O1 O 4 i 0.37099(62) 0 0.54928(96) 1 1.17(12)
O2 O 4 i 0.97557(57) 0 0.36411(88) 1 1.17(12)
O3 O 4 i 0.56120(47) 0 0.17392(79) 1 1.17(12)
Cl5 Cl 4 i 0.36934(32) 0 0.06317(40) 0.555(10) 4.16(20)
O5 O 4 i 0.36934(32) 0 0.06317(40) 0.445(10) 4.16(20)
